data_4514425
loop_
_publ_author_name
'Fabian, David M.'
'Ganose, Alex M.'
'Ziller, Joseph W.'
'Scanlon, David O.'
'Beard, Matthew C.'
'Ardo, Shane'

_publ_section_title
;
 Influence of One Specific Carbon--Carbon Bond on the Quality, Stability,
 and Photovoltaic Performance of Hybrid Organic--Inorganic Bismuth Iodide
 Materials
;
_journal_issue 3
_journal_name_full 'ACS Applied Energy Materials'
_journal_page_first 1579
_journal_paper_doi 10.1021/acsaem.8b01809
_journal_volume 2
_journal_year 2019
_chemical_formula_sum 'C10 H34 Bi2 I9 N3 O'
_chemical_formula_weight 1772.46
_space_group_crystal_system triclinic
_space_group_IT_number 2
_space_group_name_Hall '-P 1'
_space_group_name_H-M_alt 'P -1'
_symmetry_space_group_name_Hall '-P 1'
_symmetry_space_group_name_H-M 'P -1'
_atom_sites_solution_hydrogens geom
_atom_sites_solution_primary direct
_atom_sites_solution_secondary difmap
_audit_creation_method SHELXL-2014/7
_cell_angle_alpha 92.014(2)
_cell_angle_beta 92.398(2)
_cell_angle_gamma 108.0020(10)
_cell_formula_units_Z 2
_cell_length_a 8.4726(10)
_cell_length_b 12.2421(15)
_cell_length_c 17.789(2)
_cell_measurement_reflns_used 8548
_cell_measurement_temperature 88(2)
_cell_measurement_theta_max 28.95
_cell_measurement_theta_min 2.29
_cell_volume 1751.0(4)
_computing_cell_refinement 'Bruker SAINT 8.34a, 2013'
_computing_data_collection 'Bruker APEX2 2014.11-0, 2014'
_computing_data_reduction 'Bruker SAINT 8.34a, 2013'
_computing_molecular_graphics 'Bruker SHELXTL'
_computing_publication_material 'Bruker SHELXTL'
_computing_structure_refinement 'SHELXL-2014/7 (Sheldrick, 2014)'
_computing_structure_solution 'Bruker SHELXTL 2014/4'
_diffrn_ambient_temperature 88(2)
_diffrn_measured_fraction_theta_full 0.995
_diffrn_measured_fraction_theta_max 0.995
_diffrn_measurement_device_type 'Bruker SMART APEX II CCD'
_diffrn_measurement_method '\f and \w scans'
_diffrn_radiation_type MoK\a
_diffrn_radiation_wavelength 0.71073
_diffrn_reflns_av_R_equivalents 0.0378
_diffrn_reflns_av_unetI/netI 0.0500
_diffrn_reflns_Laue_measured_fraction_full 0.995
_diffrn_reflns_Laue_measured_fraction_max 0.995
_diffrn_reflns_limit_h_max 10
_diffrn_reflns_limit_h_min -10
_diffrn_reflns_limit_k_max 14
_diffrn_reflns_limit_k_min -14
_diffrn_reflns_limit_l_max 21
_diffrn_reflns_limit_l_min -21
_diffrn_reflns_number 16809
_diffrn_reflns_point_group_measured_fraction_full 0.995
_diffrn_reflns_point_group_measured_fraction_max 0.995
_diffrn_reflns_theta_full 25.500
_diffrn_reflns_theta_max 25.679
_diffrn_reflns_theta_min 1.147
_diffrn_source 'fine-focus sealed tube'
_exptl_absorpt_coefficient_mu 17.978
_exptl_absorpt_correction_T_max 0.3352
_exptl_absorpt_correction_T_min 0.1592
_exptl_absorpt_correction_type multi-scan
_exptl_absorpt_process_details 'Bruker SADABS 2014/5'
_exptl_crystal_colour orange
_exptl_crystal_density_diffrn 3.362
_exptl_crystal_density_meas ?
_exptl_crystal_density_method not_measured
_exptl_crystal_description plate
_exptl_crystal_F_000 1532
_exptl_crystal_size_max 0.216
_exptl_crystal_size_mid 0.109
_exptl_crystal_size_min 0.062
_refine_diff_density_max 2.696
_refine_diff_density_min -2.595
_refine_diff_density_rms 0.343
_refine_ls_extinction_method none
_refine_ls_goodness_of_fit_ref 1.180
_refine_ls_hydrogen_treatment constr
_refine_ls_matrix_type full
_refine_ls_number_parameters 193
_refine_ls_number_reflns 6628
_refine_ls_number_restraints 0
_refine_ls_restrained_S_all 1.180
_refine_ls_R_factor_all 0.0844
_refine_ls_R_factor_gt 0.0685
_refine_ls_shift/su_max 0.001
_refine_ls_shift/su_mean 0.000
_refine_ls_structure_factor_coef Fsqd
_refine_ls_weighting_details 'w=1/[\s^2^(Fo^2^)+(0.0205P)^2^+101.0663P] where P=(Fo^2^+2Fc^2^)/3'
_refine_ls_weighting_scheme calc
_refine_ls_wR_factor_gt 0.1352
_refine_ls_wR_factor_ref 0.1406
_reflns_Friedel_coverage 0.000
_reflns_number_gt 5553
_reflns_number_total 6628
_reflns_threshold_expression 'I > 2\s(I)'
_cod_data_source_file ae8b01809_si_003.cif
_cod_data_source_block sa17
_cod_depositor_comments
;
The following automatic conversions were performed:

'_exptl_crystal_density_meas' value 'not_measured' was changed to '?'
- the value is perceived as not measured.

Automatic conversion script
Id: cif_fix_values 4973 2017-02-22 13:04:09Z antanas 
;
_cod_database_code 4514425
_shelx_shelxl_version_number 2014/7
_shelx_space_group_comment
; 
The symmetry employed for this shelxl refinement is uniquely defined 
by the following loop, which should always be used as a source of 
symmetry information in preference to the above space-group names. 
They are only intended as comments. 
;
_shelx_estimated_absorpt_t_min 0.112
_shelx_estimated_absorpt_t_max 0.402
_exptl_absorpt_special_details
; 
Reflections not merged 
19788 Corrected reflections written to file sa17s.hkl 
Estimated minimum and maximum transmission:  0.1592  0.3352 
The ratio (0.4749) of these values is more reliable than their absolute values 
Additional spherical absorption correction applied with mu*r =  0.8000 
Lambda/2 correction factor = 0.00150 
;

loop_
_space_group_symop_operation_xyz
'x, y, z'
'-x, -y, -z'

loop_
_atom_site_label
_atom_site_type_symbol
_atom_site_fract_x
_atom_site_fract_y
_atom_site_fract_z
_atom_site_U_iso_or_equiv
_atom_site_adp_type
_atom_site_occupancy
_atom_site_site_symmetry_order
_atom_site_calc_flag
_atom_site_refinement_flags_posn
_atom_site_refinement_flags_adp
_atom_site_refinement_flags_occupancy
_atom_site_disorder_assembly
_atom_site_disorder_group
Bi1 Bi 0.34679(8) 0.65671(6) 0.68671(4) 0.02665(18) Uani 1 1 d . . . . .
Bi2 Bi 0.18499(8) 0.37371(6) 0.81807(4) 0.02622(18) Uani 1 1 d . . . . .
I1 I 0.48546(18) 0.43887(12) 0.70202(8) 0.0368(3) Uani 1 1 d . . . . .
I2 I -0.0037(11) 0.4599(13) 0.6696(15) 0.028(3) Uani 0.47(6) 1 d . . P A 1
I2B I -0.0239(14) 0.4747(6) 0.6978(15) 0.029(3) Uani 0.53(6) 1 d . . P A 2
I3 I 0.34212(18) 0.65148(11) 0.86271(8) 0.0380(3) Uani 1 1 d . . . . .
I4 I 0.3739(18) 0.6338(4) 0.5155(2) 0.0359(18) Uani 0.67(4) 1 d . . P A 1
I4B I 0.301(4) 0.6397(5) 0.5211(4) 0.030(4) Uani 0.33(4) 1 d . . P A 2
I5 I 0.69270(16) 0.81428(14) 0.69895(9) 0.0456(4) Uani 1 1 d . . . . .
I6 I 0.18932(18) 0.84054(13) 0.68270(11) 0.0508(4) Uani 1 1 d . . . . .
I7 I 0.0658(2) 0.13240(12) 0.76385(10) 0.0503(4) Uani 1 1 d . . . . .
I8 I 0.4144(2) 0.33399(13) 0.93340(8) 0.0456(4) Uani 1 1 d . . . . .
I9 I -0.0797(19) 0.3585(7) 0.9267(14) 0.041(3) Uani 0.57(5) 1 d . . P A 1
I9B I -0.1141(17) 0.3557(8) 0.8984(14) 0.034(3) Uani 0.43(5) 1 d . . P A 2
N1 N 0.829(3) 0.655(2) 0.5551(15) 0.086(8) Uiso 1 1 d . . . . .
H1D H 0.8474 0.5892 0.5685 0.130 Uiso 1 1 calc R U . . .
H1E H 0.7179 0.6459 0.5549 0.130 Uiso 1 1 calc R U . . .
H1F H 0.8843 0.7137 0.5886 0.130 Uiso 1 1 calc R U . . .
N2 N -0.242(5) 0.596(3) 0.862(2) 0.145(14) Uiso 1 1 d . . . . .
H2C H -0.2136 0.5502 0.8276 0.217 Uiso 1 1 calc R U . . .
H2D H -0.3194 0.6249 0.8410 0.217 Uiso 1 1 calc R U . . .
H2E H -0.2839 0.5551 0.9024 0.217 Uiso 1 1 calc R U . . .
N3 N 0.547(5) 0.165(3) 0.773(2) 0.135(13) Uiso 1 1 d . . . . .
H3C H 0.4911 0.1409 0.7277 0.203 Uiso 1 1 calc R U . . .
H3D H 0.6458 0.2195 0.7660 0.203 Uiso 1 1 calc R U . . .
H3E H 0.4855 0.1957 0.8030 0.203 Uiso 1 1 calc R U . . .
C1 C 0.803(5) 0.867(4) 0.457(2) 0.108(13) Uiso 1 1 d . . . . .
H1A H 0.8533 0.9381 0.4311 0.162 Uiso 1 1 calc R U . . .
H1B H 0.7598 0.8862 0.5043 0.162 Uiso 1 1 calc R U . . .
H1C H 0.7115 0.8159 0.4247 0.162 Uiso 1 1 calc R U . . .
C2 C 0.912(6) 0.818(4) 0.471(3) 0.131(16) Uiso 1 1 d . . . . .
H2A H 0.9768 0.8598 0.5162 0.157 Uiso 1 1 calc R U . . .
H2B H 0.9873 0.8363 0.4289 0.157 Uiso 1 1 calc R U . . .
C3 C 0.884(6) 0.681(4) 0.485(2) 0.119(14) Uiso 1 1 d . . . . .
H3A H 0.8010 0.6327 0.4462 0.143 Uiso 1 1 calc R U . . .
H3B H 0.9896 0.6640 0.4792 0.143 Uiso 1 1 calc R U . . .
C4 C 0.055(6) 0.884(4) 0.923(3) 0.144(18) Uiso 1 1 d . . . . .
H4A H 0.0270 0.9435 0.9522 0.215 Uiso 1 1 calc R U . . .
H4B H 0.1160 0.9174 0.8791 0.215 Uiso 1 1 calc R U . . .
H4C H 0.1253 0.8511 0.9543 0.215 Uiso 1 1 calc R U . . .
C5 C -0.083(4) 0.801(3) 0.899(2) 0.087(10) Uiso 1 1 d . . . . .
H5A H -0.1198 0.8280 0.8516 0.105 Uiso 1 1 calc R U . . .
H5B H -0.1656 0.8054 0.9361 0.105 Uiso 1 1 calc R U . . .
C6 C -0.109(5) 0.682(3) 0.885(2) 0.093(11) Uiso 1 1 d . . . . .
H6A H -0.0263 0.6787 0.8480 0.111 Uiso 1 1 calc R U . . .
H6B H -0.0704 0.6563 0.9324 0.111 Uiso 1 1 calc R U . . .
C7 C 0.626(6) -0.007(4) 0.913(3) 0.131(16) Uiso 1 1 d . . . . .
H7A H 0.5744 -0.0594 0.9517 0.196 Uiso 1 1 calc R U . . .
H7B H 0.7140 0.0588 0.9368 0.196 Uiso 1 1 calc R U . . .
H7C H 0.6739 -0.0475 0.8763 0.196 Uiso 1 1 calc R U . . .
C8 C 0.511(7) 0.031(5) 0.878(3) 0.148(19) Uiso 1 1 d . . . . .
H8A H 0.4892 0.0927 0.9087 0.178 Uiso 1 1 calc R U . . .
H8B H 0.4051 -0.0331 0.8689 0.178 Uiso 1 1 calc R U . . .
C9 C 0.576(9) 0.073(6) 0.807(4) 0.22(3) Uiso 1 1 d . . . . .
H9A H 0.6986 0.0916 0.8137 0.263 Uiso 1 1 calc R U . . .
H9B H 0.5382 0.0070 0.7698 0.263 Uiso 1 1 calc R U . . .
O1 O 0.631(3) 0.170(2) 0.6411(15) 0.109(8) Uiso 1 1 d . . . . .
H1 H 0.6340 0.2302 0.6191 0.130 Uiso 1 1 calc R U . . .
C10 C 0.630(5) 0.083(3) 0.588(2) 0.105(12) Uiso 1 1 d . . . . .
H10A H 0.6233 0.1102 0.5368 0.157 Uiso 1 1 calc R U . . .
H10B H 0.5339 0.0150 0.5938 0.157 Uiso 1 1 calc R U . . .
H10C H 0.7325 0.0623 0.5948 0.157 Uiso 1 1 calc R U . . .

loop_
_atom_site_aniso_label
_atom_site_aniso_U_11
_atom_site_aniso_U_22
_atom_site_aniso_U_33
_atom_site_aniso_U_23
_atom_site_aniso_U_13
_atom_site_aniso_U_12
Bi1 0.0193(3) 0.0221(4) 0.0387(4) 0.0044(3) -0.0029(3) 0.0070(3)
Bi2 0.0229(4) 0.0235(4) 0.0345(4) -0.0012(3) 0.0014(3) 0.0107(3)
I1 0.0470(8) 0.0404(8) 0.0355(8) 0.0060(6) 0.0132(6) 0.0302(6)
I2 0.0179(18) 0.027(3) 0.036(6) 0.005(3) -0.004(3) 0.0043(14)
I2B 0.0215(18) 0.0255(16) 0.039(6) -0.003(2) -0.009(3) 0.0101(14)
I3 0.0490(8) 0.0274(7) 0.0383(8) -0.0050(6) 0.0119(6) 0.0125(6)
I4 0.034(4) 0.0363(13) 0.0342(14) 0.0086(10) -0.0014(15) 0.0065(16)
I4B 0.035(9) 0.029(2) 0.027(2) 0.0039(17) -0.001(3) 0.013(3)
I5 0.0206(6) 0.0550(9) 0.0550(10) 0.0061(7) 0.0012(6) 0.0027(6)
I6 0.0368(8) 0.0368(8) 0.0896(13) 0.0214(8) 0.0137(8) 0.0237(7)
I7 0.0591(10) 0.0251(7) 0.0622(11) -0.0076(7) -0.0061(8) 0.0091(7)
I8 0.0530(9) 0.0488(9) 0.0371(8) 0.0045(7) -0.0099(7) 0.0204(7)
I9 0.041(3) 0.047(2) 0.042(6) 0.003(3) 0.010(4) 0.0238(18)
I9B 0.024(3) 0.048(2) 0.026(6) -0.006(3) 0.004(3) 0.0063(18)

loop_
_atom_type_symbol
_atom_type_description
_atom_type_scat_dispersion_real
_atom_type_scat_dispersion_imag
_atom_type_scat_source
C C 0.0033 0.0016 'International Tables Vol C Tables 4.2.6.8 and 6.1.1.4'
H H 0.0000 0.0000 'International Tables Vol C Tables 4.2.6.8 and 6.1.1.4'
N N 0.0061 0.0033 'International Tables Vol C Tables 4.2.6.8 and 6.1.1.4'
O O 0.0106 0.0060 'International Tables Vol C Tables 4.2.6.8 and 6.1.1.4'
I I -0.4742 1.8119 'International Tables Vol C Tables 4.2.6.8 and 6.1.1.4'
Bi Bi -4.1077 10.2566 'International Tables Vol C Tables 4.2.6.8 and 6.1.1.4'

loop_
_geom_angle_atom_site_label_1
_geom_angle_atom_site_label_2
_geom_angle_atom_site_label_3
_geom_angle
I4B Bi1 I6 86.7(4)
I4B Bi1 I5 97.8(5)
I6 Bi1 I5 95.37(5)
I6 Bi1 I4 95.9(3)
I5 Bi1 I4 89.0(2)
I4B Bi1 I3 171.8(5)
I6 Bi1 I3 92.39(5)
I5 Bi1 I3 90.44(5)
I4 Bi1 I3 171.7(2)
I6 Bi1 I2 92.3(3)
I5 Bi1 I2 172.2(4)
I4 Bi1 I2 88.9(6)
I3 Bi1 I2 90.7(5)
I4B Bi1 I1 96.4(4)
I6 Bi1 I1 173.57(5)
I5 Bi1 I1 89.82(5)
I4 Bi1 I1 88.0(2)
I3 Bi1 I1 83.75(4)
I2 Bi1 I1 82.6(3)
I4B Bi1 I2B 89.9(7)
I6 Bi1 I2B 87.6(2)
I5 Bi1 I2B 171.9(4)
I3 Bi1 I2B 81.8(5)
I1 Bi1 I2B 86.79(18)
I9B Bi2 I8 103.5(6)
I9B Bi2 I7 93.04(15)
I8 Bi2 I7 93.49(5)
I8 Bi2 I9 92.9(5)
I7 Bi2 I9 96.4(3)
I9B Bi2 I2B 79.0(7)
I8 Bi2 I2B 167.77(14)
I7 Bi2 I2B 98.4(2)
I9B Bi2 I1 165.2(5)
I8 Bi2 I1 89.49(5)
I7 Bi2 I1 93.21(5)
I9 Bi2 I1 169.97(14)
I2B Bi2 I1 86.8(5)
I9B Bi2 I3 92.35(14)
I8 Bi2 I3 88.16(4)
I7 Bi2 I3 173.83(5)
I9 Bi2 I3 89.5(3)
I2B Bi2 I3 79.7(2)
I1 Bi2 I3 80.85(4)
I8 Bi2 I2 167.30(19)
I7 Bi2 I2 92.9(4)
I9 Bi2 I2 97.3(6)
I1 Bi2 I2 79.2(4)
I3 Bi2 I2 84.4(3)
Bi1 I1 Bi2 79.23(3)
Bi1 I2 Bi2 78.1(2)
Bi2 I2B Bi1 79.50(12)
Bi1 I3 Bi2 80.33(4)
C1 C2 C3 129(4)
N1 C3 C2 110(4)
C4 C5 C6 129(4)
N2 C6 C5 132(4)
C7 C8 C9 107(5)
N3 C9 C8 124(6)

loop_
_geom_bond_atom_site_label_1
_geom_bond_atom_site_label_2
_geom_bond_distance
Bi1 I4B 2.946(6)
Bi1 I6 2.9512(15)
Bi1 I5 2.9632(15)
Bi1 I4 3.073(6)
Bi1 I3 3.1353(17)
Bi1 I2 3.189(6)
Bi1 I1 3.2445(14)
Bi1 I2B 3.259(11)
Bi2 I9B 2.914(7)
Bi2 I8 2.9230(16)
Bi2 I7 2.9243(16)
Bi2 I9 2.988(8)
Bi2 I2B 3.235(10)
Bi2 I1 3.2679(15)
Bi2 I3 3.2999(15)
Bi2 I2 3.395(11)
N1 C3 1.37(4)
N2 C6 1.31(4)
N3 C9 1.38(7)
C1 C2 1.27(5)
C2 C3 1.65(6)
C4 C5 1.33(5)
C5 C6 1.42(4)
C7 C8 1.34(6)
C8 C9 1.45(7)
O1 C10 1.40(4)
